data_2221565
loop_
_publ_author_name
'Kia, Reza'
'Fun, Hoong-Kun'
'Kargar, Hadi'

_publ_section_title
;
 4-[1-(4-Cyanobenzyl)-1<i>H</i>-benzimidazol-2-yl]benzonitrile
;
_journal_coeditor_code ZL2173
_journal_issue 4
_journal_name_full 'Acta Crystallographica Section E'
_journal_page_first o660
_journal_page_last o661
_journal_paper_doi 10.1107/S1600536809006989
_journal_volume 65
_journal_year 2009
_chemical_formula_iupac 'C22 H14 N4'
_chemical_formula_moiety 'C22 H14 N4'
_chemical_formula_sum 'C22 H14 N4'
_chemical_formula_weight 334.37
_chemical_name_systematic
;
4-[1-(4-Cyanobenzyl)-1<i>H</i>-benzimidazol-2-yl]benzonitrile
;
_space_group_IT_number 14
_symmetry_cell_setting monoclinic
_symmetry_space_group_name_Hall '-P 2yn'
_symmetry_space_group_name_H-M 'P 1 21/n 1'
_atom_sites_solution_hydrogens geom
_atom_sites_solution_primary direct
_atom_sites_solution_secondary difmap
_audit_creation_method SHELXL-97
_cell_angle_alpha 90.00
_cell_angle_beta 97.653(5)
_cell_angle_gamma 90.00
_cell_formula_units_Z 4
_cell_length_a 5.0553(4)
_cell_length_b 17.3437(10)
_cell_length_c 19.6339(14)
_cell_measurement_reflns_used 3931
_cell_measurement_temperature 100
_cell_measurement_theta_max 30.17
_cell_measurement_theta_min 2.35
_cell_volume 1706.1(2)
_computing_cell_refinement 'SAINT (Bruker, 2005)'
_computing_data_collection 'APEX2 (Bruker, 2005)'
_computing_data_reduction 'SAINT (Bruker, 2005)'
_computing_molecular_graphics 'SHELXTL (Sheldrick, 2008)'
_computing_publication_material
;
SHELXTL (Sheldrick, 2008) and PLATON (Spek, 2009)
;
_computing_structure_refinement 'SHELXTL (Sheldrick, 2008)'
_computing_structure_solution 'SHELXTL (Sheldrick, 2008)'
_diffrn_ambient_temperature 100
_diffrn_measured_fraction_theta_full 0.972
_diffrn_measured_fraction_theta_max 0.972
_diffrn_measurement_device_type
;
Bruker SMART APEXII CCD area-detector
;
_diffrn_measurement_method '\f and \w'
_diffrn_radiation_monochromator graphite
_diffrn_radiation_source 'fine-focus sealed tube'
_diffrn_radiation_type MoK\a
_diffrn_radiation_wavelength 0.71073
_diffrn_reflns_av_R_equivalents 0.1534
_diffrn_reflns_av_sigmaI/netI 0.1559
_diffrn_reflns_limit_h_max 6
_diffrn_reflns_limit_h_min -6
_diffrn_reflns_limit_k_max 20
_diffrn_reflns_limit_k_min -20
_diffrn_reflns_limit_l_max 22
_diffrn_reflns_limit_l_min -23
_diffrn_reflns_number 15641
_diffrn_reflns_theta_full 25.00
_diffrn_reflns_theta_max 25.00
_diffrn_reflns_theta_min 1.57
_diffrn_standards_number 0
_exptl_absorpt_coefficient_mu 0.080
_exptl_absorpt_correction_T_max 0.9967
_exptl_absorpt_correction_T_min 0.9650
_exptl_absorpt_correction_type multi-scan
_exptl_absorpt_process_details '(SADABS; Bruker, 2005)'
_exptl_crystal_colour colourless
_exptl_crystal_density_diffrn 1.302
_exptl_crystal_density_method 'not measured'
_exptl_crystal_description needle
_exptl_crystal_F_000 696
_exptl_crystal_size_max 0.45
_exptl_crystal_size_mid 0.09
_exptl_crystal_size_min 0.04
_refine_diff_density_max 0.264
_refine_diff_density_min -0.349
_refine_ls_extinction_coef 0.0124(18)
_refine_ls_extinction_expression Fc^*^=kFc[1+0.001xFc^2^\l^3^/sin(2\q)]^-1/4^
_refine_ls_extinction_method 'SHELXTL (Sheldrick, 2008)'
_refine_ls_goodness_of_fit_ref 1.071
_refine_ls_hydrogen_treatment constr
_refine_ls_matrix_type full
_refine_ls_number_parameters 236
_refine_ls_number_reflns 2906
_refine_ls_number_restraints 0
_refine_ls_restrained_S_all 1.071
_refine_ls_R_factor_all 0.1772
_refine_ls_R_factor_gt 0.0786
_refine_ls_shift/su_max 0.000
_refine_ls_shift/su_mean 0.000
_refine_ls_structure_factor_coef Fsqd
_refine_ls_weighting_details 'calc w=1/[\s^2^(Fo^2^)+(0.0473P)^2^+1.9898P] where P=(Fo^2^+2Fc^2^)/3'
_refine_ls_weighting_scheme calc
_refine_ls_wR_factor_gt 0.1327
_refine_ls_wR_factor_ref 0.1685
_reflns_number_gt 1490
_reflns_number_total 2906
_reflns_threshold_expression I>2\s(I)
_cod_data_source_file zl2173.cif
_cod_data_source_block I
_cod_depositor_comments
;
The following automatic conversions were performed:
'_symmetry_cell_setting' value 'Monoclinic' changed to 'monoclinic'
according to '/home/saulius/struct/CIF-dictionaries/cif_core.dic'
dictionary named 'cif_core.dic' version 2.4.1 from 2010-06-29.

Automatic conversion script
Id: cif_fix_enum 1527 2010-12-29 10:47:43Z saulius 

The following automatic conversions were performed:

'_symmetry_cell_setting' value 'Monoclinic' changed to 'monoclinic'
according to /home/saulius/struct/CIF-dictionaries/cif_core.dic
dictionary named 'cif_core.dic' version 2.4.1 from 2010-06-29.

Automatic conversion script
Id: cif_fix_values 1715 2011-07-08 13:25:40Z adriana 
;
_cod_original_sg_symbol_H-M 'P 21/n'
_cod_database_code 2221565
_cod_database_fobs_code 2221565

loop_
_symmetry_equiv_pos_as_xyz
'x, y, z'
'-x+1/2, y+1/2, -z+1/2'
'-x, -y, -z'
'x-1/2, -y-1/2, z-1/2'

loop_
_atom_site_type_symbol
_atom_site_label
_atom_site_fract_x
_atom_site_fract_y
_atom_site_fract_z
_atom_site_U_iso_or_equiv
_atom_site_adp_type
_atom_site_calc_flag
_atom_site_refinement_flags
_atom_site_occupancy
_atom_site_disorder_assembly
_atom_site_disorder_group
N N1 0.7041(7) 0.41520(18) 0.10705(18) 0.0222(9) Uani d . 1 . .
N N2 0.8001(6) 0.29462(17) 0.14467(17) 0.0196(9) Uani d . 1 . .
N N3 1.5730(8) 0.3343(2) -0.1704(2) 0.0366(11) Uani d . 1 . .
N N4 0.1768(8) -0.0990(2) 0.05749(19) 0.0328(10) Uani d . 1 . .
C C1 0.5702(8) 0.3997(2) 0.1633(2) 0.0205(10) Uani d . 1 . .
C C2 0.3933(8) 0.4456(2) 0.1943(2) 0.0250(11) Uani d . 1 . .
H H2A 0.3510 0.4953 0.1787 0.030 Uiso calc R 1 . .
C C3 0.2841(8) 0.4148(2) 0.2487(2) 0.0271(11) Uani d . 1 . .
H H3A 0.1639 0.4441 0.2697 0.033 Uiso calc R 1 . .
C C4 0.3485(8) 0.3408(2) 0.2733(2) 0.0272(11) Uani d . 1 . .
H H4A 0.2719 0.3223 0.3105 0.033 Uiso calc R 1 . .
C C5 0.5240(8) 0.2944(2) 0.2434(2) 0.0240(11) Uani d . 1 . .
H H5A 0.5681 0.2451 0.2597 0.029 Uiso calc R 1 . .
C C6 0.6310(8) 0.3255(2) 0.1876(2) 0.0197(10) Uani d . 1 . .
C C7 0.8349(8) 0.3516(2) 0.0971(2) 0.0196(10) Uani d . 1 . .
C C8 0.9937(8) 0.3425(2) 0.0400(2) 0.0183(10) Uani d . 1 . .
C C9 1.0085(8) 0.2747(2) 0.0032(2) 0.0206(11) Uani d . 1 . .
H H9A 0.9193 0.2310 0.0153 0.025 Uiso calc R 1 . .
C C10 1.1554(8) 0.2718(2) -0.0515(2) 0.0248(11) Uani d . 1 . .
H H10A 1.1656 0.2262 -0.0758 0.030 Uiso calc R 1 . .
C C11 1.2870(8) 0.3372(2) -0.0697(2) 0.0207(11) Uani d . 1 . .
C C12 1.2703(8) 0.4059(2) -0.0344(2) 0.0228(11) Uani d . 1 . .
H H12A 1.3561 0.4499 -0.0473 0.027 Uiso calc R 1 . .
C C13 1.1248(8) 0.4079(2) 0.0200(2) 0.0229(11) Uani d . 1 . .
H H13A 1.1135 0.4538 0.0439 0.027 Uiso calc R 1 . .
C C14 0.9363(8) 0.2212(2) 0.1570(2) 0.0221(11) Uani d . 1 . .
H H14A 0.9987 0.2167 0.2057 0.026 Uiso calc R 1 . .
H H14B 1.0918 0.2209 0.1329 0.026 Uiso calc R 1 . .
C C15 0.7667(8) 0.1513(2) 0.1346(2) 0.0193(10) Uani d . 1 . .
C C16 0.8439(8) 0.0795(2) 0.1615(2) 0.0232(11) Uani d . 1 . .
H H16A 0.9962 0.0751 0.1935 0.028 Uiso calc R 1 . .
C C17 0.6958(8) 0.0145(2) 0.1410(2) 0.0256(11) Uani d . 1 . .
H H17A 0.7492 -0.0336 0.1589 0.031 Uiso calc R 1 . .
C C18 0.4669(8) 0.0212(2) 0.0936(2) 0.0217(11) Uani d . 1 . .
C C19 0.3883(8) 0.0931(2) 0.0667(2) 0.0228(11) Uani d . 1 . .
H H19A 0.2349 0.0978 0.0351 0.027 Uiso calc R 1 . .
C C20 0.5388(8) 0.1572(2) 0.0871(2) 0.0208(10) Uani d . 1 . .
H H20A 0.4869 0.2052 0.0687 0.025 Uiso calc R 1 . .
C C21 1.4437(9) 0.3350(2) -0.1261(3) 0.0281(12) Uani d . 1 . .
C C22 0.3071(9) -0.0458(2) 0.0734(2) 0.0256(11) Uani d . 1 . .

loop_
_atom_site_aniso_label
_atom_site_aniso_U_11
_atom_site_aniso_U_22
_atom_site_aniso_U_33
_atom_site_aniso_U_12
_atom_site_aniso_U_13
_atom_site_aniso_U_23
N1 0.028(2) 0.016(2) 0.023(2) 0.0017(16) 0.0025(19) -0.0006(16)
N2 0.026(2) 0.0127(19) 0.019(2) 0.0003(15) 0.0024(18) -0.0026(16)
N3 0.043(3) 0.031(2) 0.036(3) -0.0030(19) 0.006(2) -0.001(2)
N4 0.045(3) 0.027(2) 0.027(2) -0.006(2) 0.006(2) -0.0006(18)
C1 0.026(2) 0.016(3) 0.019(3) -0.0022(19) 0.003(2) -0.003(2)
C2 0.029(3) 0.015(2) 0.030(3) 0.003(2) 0.000(2) -0.006(2)
C3 0.025(2) 0.031(3) 0.027(3) -0.004(2) 0.007(2) -0.006(2)
C4 0.032(3) 0.026(3) 0.026(3) -0.008(2) 0.008(2) -0.006(2)
C5 0.028(3) 0.019(2) 0.024(3) -0.003(2) -0.002(2) -0.003(2)
C6 0.024(2) 0.016(2) 0.018(3) -0.0035(19) 0.001(2) -0.005(2)
C7 0.021(2) 0.017(2) 0.019(3) -0.0054(19) -0.005(2) 0.000(2)
C8 0.021(2) 0.015(2) 0.019(3) 0.0019(18) 0.001(2) 0.003(2)
C9 0.023(2) 0.016(3) 0.023(3) -0.0008(18) 0.003(2) 0.004(2)
C10 0.032(3) 0.022(3) 0.019(3) 0.002(2) -0.001(2) -0.001(2)
C11 0.022(2) 0.021(3) 0.020(3) 0.0000(19) 0.004(2) 0.005(2)
C12 0.031(3) 0.017(3) 0.021(3) -0.0037(19) 0.004(2) -0.002(2)
C13 0.031(3) 0.015(2) 0.022(3) 0.002(2) 0.002(2) -0.002(2)
C14 0.023(2) 0.021(2) 0.023(3) 0.0009(19) 0.003(2) 0.0011(19)
C15 0.023(3) 0.016(2) 0.019(3) 0.0013(18) 0.005(2) -0.0030(19)
C16 0.026(2) 0.020(2) 0.024(3) -0.001(2) 0.004(2) 0.001(2)
C17 0.026(3) 0.019(2) 0.032(3) 0.003(2) 0.004(3) 0.001(2)
C18 0.026(3) 0.017(2) 0.024(3) -0.0035(19) 0.010(2) -0.004(2)
C19 0.021(2) 0.024(3) 0.022(3) 0.000(2) 0.001(2) 0.001(2)
C20 0.027(3) 0.015(2) 0.021(3) 0.0006(19) 0.004(2) -0.0002(19)
C21 0.035(3) 0.019(3) 0.030(3) -0.003(2) 0.003(3) 0.000(2)
C22 0.033(3) 0.023(3) 0.022(3) -0.001(2) 0.007(2) 0.002(2)

loop_
_atom_type_symbol
_atom_type_description
_atom_type_scat_dispersion_real
_atom_type_scat_dispersion_imag
_atom_type_scat_source
C C 0.0033 0.0016 'International Tables Vol C Tables 4.2.6.8 and 6.1.1.4'
H H 0.0000 0.0000 'International Tables Vol C Tables 4.2.6.8 and 6.1.1.4'
N N 0.0061 0.0033 'International Tables Vol C Tables 4.2.6.8 and 6.1.1.4'

loop_
_geom_angle_atom_site_label_1
_geom_angle_atom_site_label_2
_geom_angle_atom_site_label_3
_geom_angle_site_symmetry_1
_geom_angle_site_symmetry_3
_geom_angle
_geom_angle_publ_flag
C7 N1 C1 . . 105.2(3) ?
C6 N2 C7 . . 106.1(3) ?
C6 N2 C14 . . 123.7(3) ?
C7 N2 C14 . . 129.6(3) ?
C6 C1 C2 . . 120.2(4) ?
C6 C1 N1 . . 109.9(4) ?
C2 C1 N1 . . 129.8(4) ?
C3 C2 C1 . . 117.6(4) ?
C3 C2 H2A . . 121.2 ?
C1 C2 H2A . . 121.2 ?
C2 C3 C4 . . 121.8(4) ?
C2 C3 H3A . . 119.1 ?
C4 C3 H3A . . 119.1 ?
C5 C4 C3 . . 121.5(4) ?
C5 C4 H4A . . 119.3 ?
C3 C4 H4A . . 119.3 ?
C4 C5 C6 . . 116.4(4) ?
C4 C5 H5A . . 121.8 ?
C6 C5 H5A . . 121.8 ?
N2 C6 C1 . . 106.0(4) ?
N2 C6 C5 . . 131.6(4) ?
C1 C6 C5 . . 122.4(4) ?
N1 C7 N2 . . 112.7(4) ?
N1 C7 C8 . . 122.6(4) ?
N2 C7 C8 . . 124.6(4) ?
C9 C8 C13 . . 118.8(4) ?
C9 C8 C7 . . 124.0(4) ?
C13 C8 C7 . . 117.1(4) ?
C10 C9 C8 . . 120.4(4) ?
C10 C9 H9A . . 119.8 ?
C8 C9 H9A . . 119.8 ?
C9 C10 C11 . . 119.8(4) ?
C9 C10 H10A . . 120.1 ?
C11 C10 H10A . . 120.1 ?
C10 C11 C12 . . 120.7(4) ?
C10 C11 C21 . . 120.6(4) ?
C12 C11 C21 . . 118.8(4) ?
C13 C12 C11 . . 119.0(4) ?
C13 C12 H12A . . 120.5 ?
C11 C12 H12A . . 120.5 ?
C12 C13 C8 . . 121.3(4) ?
C12 C13 H13A . . 119.3 ?
C8 C13 H13A . . 119.3 ?
N2 C14 C15 . . 114.6(3) ?
N2 C14 H14A . . 108.6 ?
C15 C14 H14A . . 108.6 ?
N2 C14 H14B . . 108.6 ?
C15 C14 H14B . . 108.6 ?
H14A C14 H14B . . 107.6 ?
C20 C15 C16 . . 119.3(4) ?
C20 C15 C14 . . 121.6(3) ?
C16 C15 C14 . . 119.2(4) ?
C17 C16 C15 . . 120.4(4) ?
C17 C16 H16A . . 119.8 ?
C15 C16 H16A . . 119.8 ?
C16 C17 C18 . . 119.7(4) ?
C16 C17 H17A . . 120.1 ?
C18 C17 H17A . . 120.1 ?
C17 C18 C19 . . 120.0(4) ?
C17 C18 C22 . . 120.2(4) ?
C19 C18 C22 . . 119.8(4) ?
C20 C19 C18 . . 119.6(4) ?
C20 C19 H19A . . 120.2 ?
C18 C19 H19A . . 120.2 ?
C19 C20 C15 . . 120.9(4) ?
C19 C20 H20A . . 119.6 ?
C15 C20 H20A . . 119.6 ?
N3 C21 C11 . . 178.5(5) ?
N4 C22 C18 . . 179.2(5) ?

loop_
_geom_bond_atom_site_label_1
_geom_bond_atom_site_label_2
_geom_bond_site_symmetry_2
_geom_bond_distance
_geom_bond_publ_flag
N1 C7 . 1.314(5) ?
N1 C1 . 1.397(5) ?
N2 C6 . 1.385(5) ?
N2 C7 . 1.387(5) ?
N2 C14 . 1.453(5) ?
N3 C21 . 1.155(5) ?
N4 C22 . 1.152(5) ?
C1 C6 . 1.391(5) ?
C1 C2 . 1.397(5) ?
C2 C3 . 1.375(6) ?
C2 H2A . 0.9300 ?
C3 C4 . 1.393(6) ?
C3 H3A . 0.9300 ?
C4 C5 . 1.385(6) ?
C4 H4A . 0.9300 ?
C5 C6 . 1.394(6) ?
C5 H5A . 0.9300 ?
C7 C8 . 1.472(6) ?
C8 C9 . 1.387(5) ?
C8 C13 . 1.397(5) ?
C9 C10 . 1.385(5) ?
C9 H9A . 0.9300 ?
C10 C11 . 1.385(5) ?
C10 H10A . 0.9300 ?
C11 C12 . 1.387(5) ?
C11 C21 . 1.446(6) ?
C12 C13 . 1.376(5) ?
C12 H12A . 0.9300 ?
C13 H13A . 0.9300 ?
C14 C15 . 1.515(5) ?
C14 H14A . 0.9700 ?
C14 H14B . 0.9700 ?
C15 C20 . 1.386(5) ?
C15 C16 . 1.388(5) ?
C16 C17 . 1.384(5) ?
C16 H16A . 0.9300 ?
C17 C18 . 1.390(5) ?
C17 H17A . 0.9300 ?
C18 C19 . 1.391(5) ?
C18 C22 . 1.440(6) ?
C19 C20 . 1.377(5) ?
C19 H19A . 0.9300 ?
C20 H20A . 0.9300 ?

loop_
_geom_hbond_atom_site_label_D
_geom_hbond_atom_site_label_H
_geom_hbond_atom_site_label_A
_geom_hbond_site_symmetry_A
_geom_hbond_distance_DH
_geom_hbond_distance_HA
_geom_hbond_distance_DA
_geom_hbond_angle_DHA
_geom_hbond_publ_flag
C12 H12A N1 3_765 0.9300 2.6200 3.425(5) 146.00 y
C19 H19A N4 3_555 0.9300 2.5700 3.502(6) 175.00 y
C9 H9A N4 3_655 0.9300 2.7100 3.361(5) 128.00 y
C14 H14A N3 4_566 0.9700 2.5700 3.502(5) 162.00 y

loop_
_geom_torsion_atom_site_label_1
_geom_torsion_atom_site_label_2
_geom_torsion_atom_site_label_3
_geom_torsion_atom_site_label_4
_geom_torsion_site_symmetry_1
_geom_torsion_site_symmetry_2
_geom_torsion_site_symmetry_3
_geom_torsion_site_symmetry_4
_geom_torsion
_geom_torsion_publ_flag
C7 N1 C1 C6 . . . . 1.5(4) ?
C7 N1 C1 C2 . . . . -177.1(4) ?
C6 C1 C2 C3 . . . . -0.1(6) ?
N1 C1 C2 C3 . . . . 178.4(4) ?
C1 C2 C3 C4 . . . . 0.9(6) ?
C2 C3 C4 C5 . . . . -0.7(6) ?
C3 C4 C5 C6 . . . . -0.3(6) ?
C7 N2 C6 C1 . . . . 0.4(4) ?
C14 N2 C6 C1 . . . . 172.4(3) ?
C7 N2 C6 C5 . . . . 178.7(4) ?
C14 N2 C6 C5 . . . . -9.3(6) ?
C2 C1 C6 N2 . . . . 177.5(3) ?
N1 C1 C6 N2 . . . . -1.2(4) ?
C2 C1 C6 C5 . . . . -1.0(6) ?
N1 C1 C6 C5 . . . . -179.7(4) ?
C4 C5 C6 N2 . . . . -177.0(4) ?
C4 C5 C6 C1 . . . . 1.1(6) ?
C1 N1 C7 N2 . . . . -1.3(4) ?
C1 N1 C7 C8 . . . . 177.1(3) ?
C6 N2 C7 N1 . . . . 0.5(4) ?
C14 N2 C7 N1 . . . . -170.8(4) ?
C6 N2 C7 C8 . . . . -177.8(4) ?
C14 N2 C7 C8 . . . . 10.9(6) ?
N1 C7 C8 C9 . . . . -142.1(4) ?
N2 C7 C8 C9 . . . . 36.1(6) ?
N1 C7 C8 C13 . . . . 34.4(5) ?
N2 C7 C8 C13 . . . . -147.4(4) ?
C13 C8 C9 C10 . . . . 1.3(6) ?
C7 C8 C9 C10 . . . . 177.7(4) ?
C8 C9 C10 C11 . . . . -0.3(6) ?
C9 C10 C11 C12 . . . . -0.9(6) ?
C9 C10 C11 C21 . . . . 179.3(4) ?
C10 C11 C12 C13 . . . . 1.2(6) ?
C21 C11 C12 C13 . . . . -179.0(4) ?
C11 C12 C13 C8 . . . . -0.2(6) ?
C9 C8 C13 C12 . . . . -1.0(6) ?
C7 C8 C13 C12 . . . . -177.7(4) ?
C6 N2 C14 C15 . . . . 81.2(5) ?
C7 N2 C14 C15 . . . . -108.9(4) ?
N2 C14 C15 C20 . . . . 20.2(5) ?
N2 C14 C15 C16 . . . . -160.9(4) ?
C20 C15 C16 C17 . . . . 0.2(6) ?
C14 C15 C16 C17 . . . . -178.7(4) ?
C15 C16 C17 C18 . . . . -0.6(6) ?
C16 C17 C18 C19 . . . . 0.4(6) ?
C16 C17 C18 C22 . . . . -178.2(4) ?
C17 C18 C19 C20 . . . . 0.2(6) ?
C22 C18 C19 C20 . . . . 178.7(4) ?
C18 C19 C20 C15 . . . . -0.6(6) ?
C16 C15 C20 C19 . . . . 0.3(6) ?
C14 C15 C20 C19 . . . . 179.3(4) ?

loop_
_cod_related_entry_id
_cod_related_entry_database
_cod_related_entry_code
1 ChemSpider 24741849
